data_2103560
loop_
_publ_author_name
'Wheatley, Paul S.'
'Lough, Alan J.'
'Ferguson, George'
'Burchell, Colin J.'
'Glidewell, Christopher'

_publ_section_title
;
 Ethane-1,2-diphosphonic acid as a building block in supramolecular
 chemistry; a pillared-layer framework and framework-encapsulated
 cations
;
_journal_issue 1
_journal_name_full 'Acta Crystallographica Section B'
_journal_page_first 95
_journal_page_last 102
_journal_paper_doi 10.1107/S0108768100014841
_journal_volume 57
_journal_year 2001
_chemical_formula_moiety 'C4 H12 N2, C2 H6 O6 P2'
_chemical_formula_sum 'C6 H18 N2 O6 P2'
_chemical_formula_weight 276.16
_chemical_name_systematic
;
Piperazine-ethane-1,2-diphosphonic acid (1/1)
;
_space_group_IT_number 14
_symmetry_cell_setting monoclinic
_symmetry_space_group_name_Hall '-P 2ybc'
_symmetry_space_group_name_H-M 'P 1 21/c 1'
_cell_angle_alpha 90.00
_cell_angle_beta 107.291(4)
_cell_angle_gamma 90.00
_cell_formula_units_Z 2
_cell_length_a 7.3914(6)
_cell_length_b 9.3343(7)
_cell_length_c 9.3590(6)
_cell_measurement_reflns_used 3237
_cell_measurement_temperature 150.0(10)
_cell_measurement_theta_max 27.40
_cell_measurement_theta_min 2.89
_cell_volume 616.53(8)
_computing_cell_refinement 'DENZO-SMN (Otwinowski & Minor, 1997)'
_computing_data_collection 'Kappa-CCD server software (Nonius, 1997)'
_computing_data_reduction 'DENZO-SMN (Otwinowski & Minor, 1997)'
_computing_molecular_graphics 'NRCVAX-96, ORTEP (Johnson, 1976), PLATON (Spek, 2000)'
_computing_publication_material 'NRCVAX-96, SHELXL-97  and WordPerfect macro PRPKAPPA (Ferguson, 1999)'
_computing_structure_refinement 'NRCVAX-96 and SHELXL-97 (Sheldrick, 1997b)'
_computing_structure_solution 'SHELXS-97 (Sheldrick, 1997a)'
_diffrn_ambient_temperature 150.0(10)
_diffrn_measured_fraction_theta_full .998
_diffrn_measured_fraction_theta_max .998
_diffrn_measurement_device_type Kappa-CCD
_diffrn_measurement_method '\f scans and \w scans with \k offsets'
_diffrn_radiation_monochromator graphite
_diffrn_radiation_source 'fine-focus sealed X-ray tube'
_diffrn_radiation_type 'Mo K\a'
_diffrn_radiation_wavelength .71073
_diffrn_reflns_av_R_equivalents .057
_diffrn_reflns_av_sigmaI/netI .1008
_diffrn_reflns_limit_h_max 9
_diffrn_reflns_limit_h_min 0
_diffrn_reflns_limit_k_max 12
_diffrn_reflns_limit_k_min 0
_diffrn_reflns_limit_l_max 11
_diffrn_reflns_limit_l_min -12
_diffrn_reflns_number 3237
_diffrn_reflns_theta_full 27.40
_diffrn_reflns_theta_max 27.40
_diffrn_reflns_theta_min 2.89
_diffrn_standards_decay_% 0
_exptl_absorpt_coefficient_mu .368
_exptl_absorpt_correction_T_max .9927
_exptl_absorpt_correction_T_min .9300
_exptl_absorpt_correction_type multi-scan
_exptl_absorpt_process_details 'DENZO-SMN (Otwinowski & Minor, 1997)'
_exptl_crystal_colour colourless
_exptl_crystal_density_diffrn 1.488
_exptl_crystal_density_method 'not measured'
_exptl_crystal_description needle
_exptl_crystal_F_000 292
_exptl_crystal_size_max .20
_exptl_crystal_size_mid .06
_exptl_crystal_size_min .02
_refine_diff_density_max .372
_refine_diff_density_min -.429
_refine_ls_extinction_method none
_refine_ls_goodness_of_fit_ref 1.038
_refine_ls_hydrogen_treatment constr
_refine_ls_matrix_type full
_refine_ls_number_parameters 74
_refine_ls_number_reflns 1401
_refine_ls_number_restraints 0
_refine_ls_restrained_S_all 1.038
_refine_ls_R_factor_all .1056
_refine_ls_R_factor_gt .0591
_refine_ls_shift/su_max .000
_refine_ls_shift/su_mean .000
_refine_ls_structure_factor_coef Fsqd
_refine_ls_weighting_details 'w=1/[\s^2^(Fo^2^)+(0.0312P)^2^+0.6688P] where P=(Fo^2^+2Fc^2^)/3'
_refine_ls_weighting_scheme calc
_refine_ls_wR_factor_ref .1231
_reflns_number_gt 947
_reflns_number_total 1401
_reflns_threshold_expression >2\s(I)
_cod_data_source_file na0111.cif
_cod_data_source_block 18
_cod_depositor_comments
;
The following automatic conversions were performed:
'_exptl_absorpt_correction_type' value 'Multi-scan' changed to
'multi-scan' according to
'/home/saulius/struct/CIF-dictionaries/cif_core.dic' dictionary named
'cif_core.dic' version 2.4.1 from 2010-06-29.

Automatic conversion script
Id: cif_fix_enum 1527 2010-12-29 10:47:43Z saulius 

The following automatic conversions were performed:

'_exptl_absorpt_correction_type' value 'Multi-scan' changed to
'multi-scan' according to
/home/saulius/struct/CIF-dictionaries/cif_core.dic dictionary named
'cif_core.dic' version 2.4.1 from 2010-06-29.

Automatic conversion script
Id: cif_fix_values 1715 2011-07-08 13:25:40Z adriana 
;
_cod_original_sg_symbol_H-M 'P 21/c'
_cod_database_code 2103560
_cod_database_fobs_code 2103560

loop_
_symmetry_equiv_pos_as_xyz
'x, y, z'
'-x, y+1/2, -z+1/2'
'-x, -y, -z'
'x, -y-1/2, z-1/2'

loop_
_atom_site_label
_atom_site_fract_x
_atom_site_fract_y
_atom_site_fract_z
_atom_site_U_iso_or_equiv
_atom_site_adp_type
_atom_site_calc_flag
_atom_site_refinement_flags
_atom_site_occupancy
_atom_site_type_symbol
P1 .94421(13) .41065(9) .20303(9) .0164(3) Uani d . 1 P
O1 .7583(3) .3578(2) .2177(2) .0206(6) Uani d . 1 O
O2 1.0375(3) .5304(2) .3082(2) .0205(6) Uani d . 1 O
O3 1.0943(3) .2861(2) .2286(3) .0220(6) Uani d . 1 O
C1 .9100(4) .4705(4) .0138(3) .0204(8) Uani d . 1 C
N1 .6521(4) .4553(3) .4446(3) .0208(7) Uani d . 1 N
C2 .5123(5) .3499(4) .4674(4) .0219(8) Uani d . 1 C
C3 .5674(5) .5999(4) .4102(4) .0236(8) Uani d . 1 C
H3 1.0379 .2069 .2118 .033 Uiso calc R 1 H
H1A .8626 .3892 -.0551 .024 Uiso calc R 1 H
H1B .8115 .5460 -.0102 .024 Uiso calc R 1 H
H1C .7540 .4597 .5296 .025 Uiso calc R 1 H
H1D .6954 .4251 .3670 .025 Uiso calc R 1 H
H2A .5746 .2557 .4949 .026 Uiso calc R 1 H
H2B .4081 .3381 .3731 .026 Uiso calc R 1 H
H3A .4652 .5972 .3139 .028 Uiso calc R 1 H
H3B .6653 .6682 .4000 .028 Uiso calc R 1 H

loop_
_atom_site_aniso_label
_atom_site_aniso_U_11
_atom_site_aniso_U_22
_atom_site_aniso_U_33
_atom_site_aniso_U_12
_atom_site_aniso_U_13
_atom_site_aniso_U_23
P1 .0180(5) .0168(5) .0148(4) -.0004(4) .0053(3) -.0008(4)
O1 .0195(13) .0258(13) .0191(12) -.0030(11) .0095(10) -.0028(10)
O2 .0240(14) .0151(12) .0191(11) -.0036(10) .0013(10) -.0046(10)
O3 .0212(14) .0114(12) .0330(13) -.0015(10) .0074(11) -.0018(11)
C1 .0202(19) .025(2) .0157(16) -.0028(16) .0047(14) .0001(14)
N1 .0199(16) .0273(17) .0162(14) .0013(13) .0069(12) -.0021(12)
C2 .0227(19) .0210(18) .0219(17) .0010(16) .0064(15) .0019(15)
C3 .025(2) .026(2) .0214(17) -.0006(17) .0095(15) .0038(15)

loop_
_atom_type_symbol
_atom_type_description
_atom_type_scat_dispersion_real
_atom_type_scat_dispersion_imag
_atom_type_scat_source
C C .0033 .0016 'International Tables Vol C Tables 4.2.6.8 and 6.1.1.4'
H H .0000 .0000 'International Tables Vol C Tables 4.2.6.8 and 6.1.1.4'
N N .0061 .0033 'International Tables Vol C Tables 4.2.6.8 and 6.1.1.4'
O O .0106 .0060 'International Tables Vol C Tables 4.2.6.8 and 6.1.1.4'
P P .1023 .0942 'International Tables Vol C Tables 4.2.6.8 and 6.1.1.4'

loop_
_geom_angle_atom_site_label_1
_geom_angle_atom_site_label_2
_geom_angle_atom_site_label_3
_geom_angle_site_symmetry_1
_geom_angle_site_symmetry_3
_geom_angle
_geom_angle_publ_flag
O1 P1 O2 . . 115.77(13) no
O1 P1 O3 . . 111.42(13) no
O2 P1 O3 . . 106.39(13) no
O1 P1 C1 . . 109.04(13) no
O2 P1 C1 . . 108.31(14) no
O3 P1 C1 . . 105.36(15) no
P1 O3 H3 . . 109.5 no
C1 C1 P1 3_765 . 113.7(3) no
C1 C1 H1A 3_765 . 108.8 no
P1 C1 H1A . . 108.8 no
C1 C1 H1B 3_765 . 108.8 no
P1 C1 H1B . . 108.8 no
H1A C1 H1B . . 107.7 no
C3 N1 C2 . . 111.5(3) no
C3 N1 H1C . . 109.3 no
C2 N1 H1C . . 109.3 no
C3 N1 H1D . . 109.3 no
C2 N1 H1D . . 109.3 no
H1C N1 H1D . . 108.0 no
N1 C2 C3 . 3_666 110.4(3) no
N1 C2 H2A . . 109.6 no
C3 C2 H2A 3_666 . 109.6 no
N1 C2 H2B . . 109.6 no
C3 C2 H2B 3_666 . 109.6 no
H2A C2 H2B . . 108.1 no
N1 C3 C2 . 3_666 110.7(3) no
N1 C3 H3A . . 109.5 no
C2 C3 H3A 3_666 . 109.5 no
N1 C3 H3B . . 109.5 no
C2 C3 H3B 3_666 . 109.5 no
H3A C3 H3B . . 108.1 no

loop_
_geom_bond_atom_site_label_1
_geom_bond_atom_site_label_2
_geom_bond_site_symmetry_2
_geom_bond_distance
_geom_bond_publ_flag
P1 O1 . 1.504(2) no
P1 O2 . 1.514(2) no
P1 O3 . 1.575(2) no
P1 C1 . 1.802(3) no
O3 H3 . .8400 no
C1 C1 3_765 1.531(6) no
C1 H1A . .9900 no
C1 H1B . .9900 no
N1 C3 . 1.482(4) no
N1 C2 . 1.487(4) no
N1 H1C . .9200 no
N1 H1D . .9200 no
C2 C3 3_666 1.510(5) no
C2 H2A . .9900 no
C2 H2B . .9900 no
C3 C2 3_666 1.510(5) no
C3 H3A . .9900 no
C3 H3B . .9900 no

loop_
_geom_hbond_atom_site_label_D
_geom_hbond_atom_site_label_H
_geom_hbond_atom_site_label_A
_geom_hbond_site_symmetry_A
_geom_hbond_distance_DH
_geom_hbond_distance_HA
_geom_hbond_distance_DA
_geom_hbond_angle_DHA
_geom_hbond_publ_flag
O3 H3 O2 2_745 .84 1.73 2.562(2) 169 y
N1 H1C O2 3_766 .92 1.82 2.735(3) 177 y
N1 H1D O1 . .92 1.72 2.635(3) 175 y
C2 H2A O1 4_566 .99 2.37 3.166(4) 136 y
C2 H2B O3 1_455 .99 2.36 3.285(5) 155 y

loop_
_geom_torsion_atom_site_label_1
_geom_torsion_atom_site_label_2
_geom_torsion_atom_site_label_3
_geom_torsion_atom_site_label_4
_geom_torsion_site_symmetry_4
_geom_torsion
_geom_torsion_publ_flag
O1 P1 C1 C1 3_765 178.9(3) no
O2 P1 C1 C1 3_765 52.1(4) no
O3 P1 C1 C1 3_765 -61.4(4) no
C3 N1 C2 C3 3_666 -56.5(4) no
C2 N1 C3 C2 3_666 56.7(4) no
